data_7215582
loop_
_publ_author_name
'Aaker\"oy, Christer B.'
'Salmon, Debra J.'
'Smith, Michelle M.'
'Desper, John'

_publ_section_title
;
 Cyanooximes as effective and selective co-crystallizing agents
;
_journal_coden_ASTM CRECF4
_journal_issue 3
_journal_name_full CrystEngComm
_journal_page_first 439
_journal_page_last 443
_journal_paper_doi 10.1039/b811322j
_journal_volume 11
_journal_year 2009
_chemical_formula_moiety
;
(C8 H5 Br N2 O) (C6 H6 Br N O)
;
_chemical_formula_sum 'C14 H11 Br2 N3 O2'
_chemical_formula_weight 413.08
_chemical_name_common '(4-bromo-PhC(CN)(=NOH)), 3-bromo-5-methoxypyridine'
_chemical_name_systematic
;
(4-bromo-PhC(CN)(=NOH)), 3-bromo-5-methoxypyridine
;
_space_group_IT_number 2
_symmetry_cell_setting triclinic
_symmetry_space_group_name_Hall '-P 1'
_symmetry_space_group_name_H-M 'P -1'
_atom_sites_solution_hydrogens geom
_atom_sites_solution_primary direct
_atom_sites_solution_secondary difmap
_audit_creation_method SHELXL-97
_cell_angle_alpha 79.305(5)
_cell_angle_beta 89.038(5)
_cell_angle_gamma 64.660(5)
_cell_formula_units_Z 2
_cell_length_a 6.9907(6)
_cell_length_b 8.0552(7)
_cell_length_c 15.3027(13)
_cell_measurement_reflns_used 2866
_cell_measurement_temperature 173(2)
_cell_measurement_theta_max 27.85
_cell_measurement_theta_min 2.70
_cell_volume 763.37(12)
_computing_cell_refinement 'Bruker XSCANS'
_computing_data_collection 'Bruker XSCANS'
_computing_data_reduction 'Bruker SHELXTL'
_computing_molecular_graphics 'Bruker SHELXTL'
_computing_publication_material 'Bruker SHELXTL'
_computing_structure_refinement 'SHELXL-97 (Sheldrick, 1997)'
_computing_structure_solution 'SHELXS-97 (Sheldrick, 1990)'
_diffrn_ambient_temperature 173(2)
_diffrn_measured_fraction_theta_full 0.978
_diffrn_measured_fraction_theta_max 0.917
_diffrn_measurement_device_type 'CCD area detector'
_diffrn_measurement_method 'phi and omega scans'
_diffrn_radiation_monochromator graphite
_diffrn_radiation_source 'fine-focus sealed tube'
_diffrn_radiation_type MoK\a
_diffrn_radiation_wavelength 0.71073
_diffrn_reflns_av_R_equivalents 0.0446
_diffrn_reflns_av_sigmaI/netI 0.0723
_diffrn_reflns_limit_h_max 9
_diffrn_reflns_limit_h_min -9
_diffrn_reflns_limit_k_max 10
_diffrn_reflns_limit_k_min -10
_diffrn_reflns_limit_l_max 19
_diffrn_reflns_limit_l_min -18
_diffrn_reflns_number 5513
_diffrn_reflns_theta_full 25.00
_diffrn_reflns_theta_max 27.88
_diffrn_reflns_theta_min 1.36
_exptl_absorpt_coefficient_mu 5.316
_exptl_absorpt_correction_T_max 1.000
_exptl_absorpt_correction_T_min 0.225
_exptl_absorpt_correction_type multi-scan
_exptl_absorpt_process_details SADABS
_exptl_crystal_colour colorless
_exptl_crystal_density_diffrn 1.797
_exptl_crystal_density_method 'not measured'
_exptl_crystal_description prism
_exptl_crystal_F_000 404
_exptl_crystal_size_max 0.35
_exptl_crystal_size_mid 0.30
_exptl_crystal_size_min 0.15
_refine_diff_density_max 0.735
_refine_diff_density_min -1.056
_refine_diff_density_rms 0.201
_refine_ls_extinction_method none
_refine_ls_goodness_of_fit_ref 1.128
_refine_ls_hydrogen_treatment mixed
_refine_ls_matrix_type full
_refine_ls_number_parameters 193
_refine_ls_number_reflns 3350
_refine_ls_number_restraints 0
_refine_ls_restrained_S_all 1.128
_refine_ls_R_factor_all 0.0686
_refine_ls_R_factor_gt 0.0576
_refine_ls_shift/su_max 0.000
_refine_ls_shift/su_mean 0.000
_refine_ls_structure_factor_coef Fsqd
_refine_ls_weighting_details 'calc w=1/[\s^2^(Fo^2^)+(0.1000P)^2^+0.0000P] where P=(Fo^2^+2Fc^2^)/3'
_refine_ls_weighting_scheme calc
_refine_ls_wR_factor_gt 0.1633
_refine_ls_wR_factor_ref 0.1704
_reflns_number_gt 2663
_reflns_number_total 3350
_reflns_threshold_expression >2sigma(I)
_cod_duplicate_entry 7200254
_cod_data_source_file b811322j.txt
_cod_data_source_block A1
_cod_depositor_comments
;
The following automatic conversions were performed:

'_symmetry_cell_setting' value 'Triclinic' changed to 'triclinic'
according to
/usr/data/users/saulius/automatic-downloads/retrospective/RSC/lib/dictionaries/cif_core.dic
dictionary named 'cif_core.dic' version 2.4.2 from 2011-04-26.

Automatic conversion script
Id: cif_fix_values 2281 2013-09-26 08:29:07Z andrius 

 Updated bibliographic information.

 Antanas Vaitkus,
 2019-09-18

 Marked entry as a duplicate of entry 7200254.

 Antanas Vaitkus,
 2019-09-18
;
_cod_original_cell_volume 763.37(11)
_cod_original_sg_symbol_H-M P-1
_cod_database_code 7215582

loop_
_symmetry_equiv_pos_as_xyz
'x, y, z'
'-x, -y, -z'

loop_
_atom_site_label
_atom_site_type_symbol
_atom_site_fract_x
_atom_site_fract_y
_atom_site_fract_z
_atom_site_U_iso_or_equiv
_atom_site_adp_type
_atom_site_occupancy
_atom_site_symmetry_multiplicity
_atom_site_calc_flag
_atom_site_refinement_flags
Br1 Br 0.05763(9) 0.83758(7) -0.12842(4) 0.0358(2) Uani 1 1 d .
Br2 Br 0.97220(8) 0.16580(7) 0.65616(4) 0.0388(2) Uani 1 1 d .
C11 C 0.3337(8) 0.3529(7) 0.1193(3) 0.0268(10) Uani 1 1 d .
C12 C 0.2131(9) 0.5349(7) 0.1292(4) 0.0344(11) Uani 1 1 d .
H12 H 0.1874 0.5611 0.1874 0.041 Uiso 1 1 calc R
C13 C 0.1297(9) 0.6787(7) 0.0567(4) 0.0375(12) Uani 1 1 d .
H13 H 0.0478 0.8035 0.0647 0.045 Uiso 1 1 calc R
C14 C 0.1656(8) 0.6407(7) -0.0272(3) 0.0302(10) Uani 1 1 d .
C15 C 0.2846(8) 0.4590(7) -0.0405(4) 0.0331(11) Uani 1 1 d .
H15 H 0.3081 0.4340 -0.0990 0.040 Uiso 1 1 calc R
C16 C 0.3683(8) 0.3150(7) 0.0339(3) 0.0292(10) Uani 1 1 d .
H16 H 0.4497 0.1900 0.0263 0.035 Uiso 1 1 calc R
N17 N 0.4219(7) 0.2355(6) 0.2753(3) 0.0299(9) Uani 1 1 d .
O17 O 0.5096(6) 0.0768(5) 0.3392(3) 0.0323(8) Uani 1 1 d .
H17 H 0.468(8) 0.150(7) 0.391(4) 0.039 Uiso 1 1 d .
C17 C 0.4264(7) 0.1979(6) 0.1965(3) 0.0265(10) Uani 1 1 d .
N18 N 0.5938(10) -0.1440(7) 0.1746(4) 0.0529(14) Uani 1 1 d .
C18 C 0.5165(9) 0.0079(7) 0.1850(4) 0.0350(12) Uani 1 1 d .
N21 N 0.5011(7) 0.2106(6) 0.4868(3) 0.0301(9) Uani 1 1 d .
C22 C 0.6884(8) 0.1593(7) 0.5295(3) 0.0302(10) Uani 1 1 d .
H22 H 0.8130 0.0680 0.5109 0.036 Uiso 1 1 calc R
C23 C 0.7028(8) 0.2371(7) 0.6000(3) 0.0273(10) Uani 1 1 d .
C24 C 0.5236(7) 0.3694(6) 0.6302(3) 0.0254(9) Uani 1 1 d .
H24 H 0.5331 0.4229 0.6793 0.030 Uiso 1 1 calc R
O25 O 0.1405(5) 0.5481(5) 0.6032(3) 0.0352(8) Uani 1 1 d .
C25 C 0.3314(8) 0.4190(7) 0.5852(3) 0.0284(10) Uani 1 1 d .
C26 C 0.3280(8) 0.3364(7) 0.5137(3) 0.0294(10) Uani 1 1 d .
H26 H 0.1956 0.3718 0.4827 0.035 Uiso 1 1 calc R
C27 C 0.1339(8) 0.6196(8) 0.6787(4) 0.0382(12) Uani 1 1 d .
H27A H -0.0116 0.7102 0.6844 0.057 Uiso 1 1 calc R
H27B H 0.2280 0.6822 0.6743 0.057 Uiso 1 1 calc R
H27C H 0.1807 0.5175 0.7311 0.057 Uiso 1 1 calc R

loop_
_atom_site_aniso_label
_atom_site_aniso_U_11
_atom_site_aniso_U_22
_atom_site_aniso_U_33
_atom_site_aniso_U_23
_atom_site_aniso_U_13
_atom_site_aniso_U_12
Br1 0.0433(3) 0.0295(3) 0.0325(3) 0.0000(2) -0.0036(2) -0.0160(2)
Br2 0.0273(3) 0.0384(3) 0.0448(4) -0.0031(3) -0.0054(2) -0.0103(2)
C11 0.030(2) 0.029(2) 0.023(2) -0.006(2) 0.002(2) -0.014(2)
C12 0.041(3) 0.034(3) 0.029(3) -0.014(2) 0.006(2) -0.013(2)
C13 0.041(3) 0.028(3) 0.043(3) -0.018(2) 0.006(3) -0.009(2)
C14 0.038(3) 0.026(2) 0.028(3) 0.000(2) 0.000(2) -0.017(2)
C15 0.044(3) 0.034(3) 0.027(3) -0.010(2) 0.004(2) -0.021(2)
C16 0.032(3) 0.026(2) 0.029(3) -0.007(2) 0.005(2) -0.011(2)
N17 0.032(2) 0.033(2) 0.026(2) -0.0029(18) -0.0005(18) -0.0167(19)
O17 0.039(2) 0.0268(18) 0.029(2) -0.0053(15) -0.0018(16) -0.0121(16)
C17 0.026(2) 0.025(2) 0.026(3) -0.0031(19) -0.0015(19) -0.0103(19)
N18 0.078(4) 0.028(3) 0.042(3) -0.011(2) 0.009(3) -0.011(3)
C18 0.046(3) 0.031(3) 0.026(3) -0.006(2) 0.001(2) -0.014(2)
N21 0.038(2) 0.027(2) 0.024(2) -0.0022(17) 0.0000(18) -0.0132(18)
C22 0.033(3) 0.024(2) 0.028(3) -0.004(2) 0.004(2) -0.007(2)
C23 0.027(2) 0.026(2) 0.025(3) 0.0014(19) -0.002(2) -0.010(2)
C24 0.028(2) 0.025(2) 0.023(2) -0.0031(19) 0.0013(19) -0.0124(19)
O25 0.0245(17) 0.038(2) 0.038(2) -0.0058(17) 0.0005(16) -0.0092(15)
C25 0.030(2) 0.030(2) 0.026(3) -0.003(2) 0.004(2) -0.015(2)
C26 0.029(2) 0.036(3) 0.026(3) -0.004(2) 0.001(2) -0.017(2)
C27 0.028(3) 0.034(3) 0.046(3) -0.007(2) 0.010(2) -0.007(2)

loop_
_atom_type_symbol
_atom_type_description
_atom_type_scat_dispersion_real
_atom_type_scat_dispersion_imag
_atom_type_scat_source
C C 0.0033 0.0016 'International Tables Vol C Tables 4.2.6.8 and 6.1.1.4'
H H 0.0000 0.0000 'International Tables Vol C Tables 4.2.6.8 and 6.1.1.4'
N N 0.0061 0.0033 'International Tables Vol C Tables 4.2.6.8 and 6.1.1.4'
O O 0.0106 0.0060 'International Tables Vol C Tables 4.2.6.8 and 6.1.1.4'
Br Br -0.2901 2.4595 'International Tables Vol C Tables 4.2.6.8 and 6.1.1.4'

loop_
_geom_angle_atom_site_label_1
_geom_angle_atom_site_label_2
_geom_angle_atom_site_label_3
_geom_angle
C12 C11 C16 119.0(5)
C12 C11 C17 121.8(5)
C16 C11 C17 119.1(4)
C13 C12 C11 121.4(5)
C13 C12 H12 119.3
C11 C12 H12 119.3
C14 C13 C12 119.3(5)
C14 C13 H13 120.3
C12 C13 H13 120.3
C13 C14 C15 121.4(5)
C13 C14 Br1 120.2(4)
C15 C14 Br1 118.4(4)
C16 C15 C14 118.4(5)
C16 C15 H15 120.8
C14 C15 H15 120.8
C11 C16 C15 120.5(5)
C11 C16 H16 119.8
C15 C16 H16 119.8
C17 N17 O17 111.7(4)
N17 O17 H17 93(3)
N17 C17 C18 120.3(5)
N17 C17 C11 119.2(4)
C18 C17 C11 120.5(4)
N18 C18 C17 178.0(6)
C26 N21 C22 119.4(4)
N21 C22 C23 120.6(5)
N21 C22 H22 119.7
C23 C22 H22 119.7
C22 C23 C24 121.5(4)
C22 C23 Br2 119.1(4)
C24 C23 Br2 119.4(4)
C25 C24 C23 116.8(5)
C25 C24 H24 121.6
C23 C24 H24 121.6
C25 O25 C27 117.3(4)
O25 C25 C24 125.6(5)
O25 C25 C26 115.6(5)
C24 C25 C26 118.9(5)
N21 C26 C25 122.9(5)
N21 C26 H26 118.6
C25 C26 H26 118.6
O25 C27 H27A 109.5
O25 C27 H27B 109.5
H27A C27 H27B 109.5
O25 C27 H27C 109.5
H27A C27 H27C 109.5
H27B C27 H27C 109.5

loop_
_geom_bond_atom_site_label_1
_geom_bond_atom_site_label_2
_geom_bond_distance
Br1 C14 1.894(5)
Br2 C23 1.887(5)
C11 C12 1.380(7)
C11 C16 1.391(7)
C11 C17 1.470(7)
C12 C13 1.370(8)
C12 H12 0.9500
C13 C14 1.370(8)
C13 H13 0.9500
C14 C15 1.392(7)
C15 C16 1.391(7)
C15 H15 0.9500
C16 H16 0.9500
N17 C17 1.293(6)
N17 O17 1.361(5)
O17 H17 1.03(5)
C17 C18 1.429(6)
N18 C18 1.148(7)
N21 C26 1.322(7)
N21 C22 1.333(6)
C22 C23 1.368(7)
C22 H22 0.9500
C23 C24 1.392(7)
C24 C25 1.381(7)
C24 H24 0.9500
O25 C25 1.358(6)
O25 C27 1.375(7)
C25 C26 1.388(7)
C26 H26 0.9500
C27 H27A 0.9800
C27 H27B 0.9800
C27 H27C 0.9800

loop_
_geom_hbond_atom_site_label_D
_geom_hbond_atom_site_label_H
_geom_hbond_atom_site_label_A
_geom_hbond_distance_DH
_geom_hbond_distance_HA
_geom_hbond_distance_DA
_geom_hbond_angle_DHA
O17 H17 N21 1.03(5) 1.69(5) 2.667(6) 157(5)

loop_
_geom_torsion_atom_site_label_1
_geom_torsion_atom_site_label_2
_geom_torsion_atom_site_label_3
_geom_torsion_atom_site_label_4
_geom_torsion
C16 C11 C12 C13 -0.9(7)
C17 C11 C12 C13 179.1(4)
C11 C12 C13 C14 0.4(8)
C12 C13 C14 C15 0.2(7)
C12 C13 C14 Br1 -178.6(4)
C13 C14 C15 C16 -0.3(7)
Br1 C14 C15 C16 178.5(3)
C12 C11 C16 C15 0.7(7)
C17 C11 C16 C15 -179.3(4)
C14 C15 C16 C11 -0.2(7)
O17 N17 C17 C18 -0.1(6)
O17 N17 C17 C11 178.6(4)
C12 C11 C17 N17 -10.3(7)
C16 C11 C17 N17 169.7(4)
C12 C11 C17 C18 168.4(5)
C16 C11 C17 C18 -11.6(7)
C26 N21 C22 C23 -0.7(7)
N21 C22 C23 C24 0.9(7)
N21 C22 C23 Br2 -178.1(3)
C22 C23 C24 C25 -0.4(7)
Br2 C23 C24 C25 178.6(3)
C27 O25 C25 C24 -8.0(7)
C27 O25 C25 C26 173.8(4)
C23 C24 C25 O25 -178.4(4)
C23 C24 C25 C26 -0.3(7)
C22 N21 C26 C25 -0.1(7)
O25 C25 C26 N21 178.8(4)
C24 C25 C26 N21 0.5(7)
